data_2239338
loop_
_publ_author_name
'Du, Youzhi'
'Zheng, ChangGe'

_publ_section_title
;
 (4-Fluorophenyl-\k<i>C</i>)(<i>N</i>,<i>N</i>,<i>N</i>',<i>N</i>'-tetramethylethylenediamine-\k^2^<i>N</i>,<i>N</i>')(trifluoromethyl-\k<i>C</i>)palladium(II)
;
_journal_issue 5
_journal_name_full 'Acta Crystallographica Section E'
_journal_page_first m179
_journal_paper_doi 10.1107/S1600536814007855
_journal_volume 70
_journal_year 2014
_chemical_formula_iupac '[Pd (C F3) (C6 H4 F) (C6 H16 N2)]'
_chemical_formula_moiety 'C13 H20 F4 N2 Pd'
_chemical_formula_sum 'C13 H20 F4 N2 Pd'
_chemical_formula_weight 386.71
_chemical_name_systematic
(4-Fluorophenyl-\k<i>C</i>)(<i>N</i>,<i>N</i>,<i>N</i>',<i>N</i>'-tetramethylethylenediamine-\k^2^<i>N</i>,<i>N</i>')(trifluoromethyl-\k<i>C</i>)palladium(II)
_space_group_IT_number 14
_symmetry_cell_setting monoclinic
_symmetry_space_group_name_Hall '-P 2ybc'
_symmetry_space_group_name_H-M 'P 1 21/c 1'
_atom_sites_solution_hydrogens geom
_atom_sites_solution_primary direct
_atom_sites_solution_secondary difmap
_audit_creation_method SHELXL-97
_cell_angle_alpha 90.00
_cell_angle_beta 103.063(2)
_cell_angle_gamma 90.00
_cell_formula_units_Z 4
_cell_length_a 16.6651(19)
_cell_length_b 8.3464(9)
_cell_length_c 11.4710(13)
_cell_measurement_reflns_used 6327
_cell_measurement_temperature 296(2)
_cell_measurement_theta_max 28.32
_cell_measurement_theta_min 2.51
_cell_volume 1554.3(3)
_computing_cell_refinement 'SAINT (Bruker, 2007)'
_computing_data_collection 'APEX2 (Bruker, 2007)'
_computing_data_reduction 'SAINT (Bruker, 2007)'
_computing_molecular_graphics 'SHELXTL (Sheldrick, 2008)'
_computing_publication_material 'SHELXTL (Sheldrick, 2008)'
_computing_structure_refinement 'SHELXL97 (Sheldrick, 2008)'
_computing_structure_solution 'SHELXS97 (Sheldrick, 2008)'
_diffrn_ambient_temperature 296(2)
_diffrn_measured_fraction_theta_full 0.996
_diffrn_measured_fraction_theta_max 0.996
_diffrn_measurement_device_type 'Bruker APEXII CCD'
_diffrn_measurement_method '\f and \w scans'
_diffrn_radiation_monochromator graphite
_diffrn_radiation_source 'fine-focus sealed tube'
_diffrn_radiation_type MoK\a
_diffrn_radiation_wavelength 0.71073
_diffrn_reflns_av_R_equivalents 0.0317
_diffrn_reflns_av_sigmaI/netI 0.0330
_diffrn_reflns_limit_h_max 19
_diffrn_reflns_limit_h_min -20
_diffrn_reflns_limit_k_max 10
_diffrn_reflns_limit_k_min -7
_diffrn_reflns_limit_l_max 13
_diffrn_reflns_limit_l_min -13
_diffrn_reflns_number 8555
_diffrn_reflns_theta_full 25.50
_diffrn_reflns_theta_max 25.50
_diffrn_reflns_theta_min 2.51
_exptl_absorpt_coefficient_mu 1.227
_exptl_absorpt_correction_T_max 0.8003
_exptl_absorpt_correction_T_min 0.7174
_exptl_absorpt_correction_type multi-scan
_exptl_absorpt_process_details '(SADABS; Bruker, 2007)'
_exptl_crystal_colour colourless
_exptl_crystal_density_diffrn 1.653
_exptl_crystal_density_method 'not measured'
_exptl_crystal_description block
_exptl_crystal_F_000 776
_exptl_crystal_size_max 0.29
_exptl_crystal_size_mid 0.27
_exptl_crystal_size_min 0.19
_refine_diff_density_max 0.555
_refine_diff_density_min -0.415
_refine_ls_extinction_coef 0.0130(7)
_refine_ls_extinction_expression Fc^*^=kFc[1+0.001xFc^2^\l^3^/sin(2\q)]^-1/4^
_refine_ls_extinction_method 'SHELXL97 (Sheldrick, 2008)'
_refine_ls_goodness_of_fit_ref 1.035
_refine_ls_hydrogen_treatment constr
_refine_ls_matrix_type full
_refine_ls_number_parameters 180
_refine_ls_number_reflns 2875
_refine_ls_number_restraints 0
_refine_ls_restrained_S_all 1.035
_refine_ls_R_factor_all 0.0289
_refine_ls_R_factor_gt 0.0262
_refine_ls_shift/su_max 0.000
_refine_ls_shift/su_mean 0.000
_refine_ls_structure_factor_coef Fsqd
_refine_ls_weighting_details 'calc w=1/[\s^2^(Fo^2^)+(0.0257P)^2^+1.3072P] where P=(Fo^2^+2Fc^2^)/3'
_refine_ls_weighting_scheme calc
_refine_ls_wR_factor_gt 0.0655
_refine_ls_wR_factor_ref 0.0671
_reflns_number_gt 2628
_reflns_number_total 2875
_reflns_threshold_expression I>2sigma(I)
_cod_data_source_file vn2082sup1.cf
_cod_data_source_block I
_cod_original_sg_symbol_H-M 'P 21/c'
_cod_database_code 2239338
_cod_database_fobs_code 2239338

loop_
_symmetry_equiv_pos_as_xyz
'x, y, z'
'-x, y+1/2, -z+1/2'
'-x, -y, -z'
'x, -y-1/2, z-1/2'

loop_
_atom_site_type_symbol
_atom_site_label
_atom_site_fract_x
_atom_site_fract_y
_atom_site_fract_z
_atom_site_U_iso_or_equiv
_atom_site_adp_type
_atom_site_calc_flag
_atom_site_refinement_flags
_atom_site_occupancy
_atom_site_symmetry_multiplicity
C C1 0.1947(3) 0.3541(4) -0.1824(3) 0.0676(10) Uani d . 1 1
H H1A 0.1625 0.2614 -0.2124 0.101 Uiso calc R 1 1
H H1B 0.2458 0.3510 -0.2077 0.101 Uiso calc R 1 1
H H1C 0.1649 0.4492 -0.2130 0.101 Uiso calc R 1 1
C C2 0.1308(2) 0.3660(4) -0.0178(4) 0.0697(10) Uani d . 1 1
H H2A 0.1389 0.3639 0.0677 0.104 Uiso calc R 1 1
H H2B 0.0969 0.2770 -0.0517 0.104 Uiso calc R 1 1
H H2C 0.1041 0.4643 -0.0482 0.104 Uiso calc R 1 1
C C3 0.2600(3) 0.4968(4) -0.0004(4) 0.0770(12) Uani d . 1 1
H H3A 0.2441 0.5870 -0.0539 0.092 Uiso calc R 1 1
H H3B 0.2472 0.5237 0.0757 0.092 Uiso calc R 1 1
C C4 0.3477(2) 0.4711(5) 0.0176(5) 0.0831(13) Uani d . 1 1
H H4A 0.3763 0.5657 0.0548 0.100 Uiso calc R 1 1
H H4B 0.3611 0.4580 -0.0599 0.100 Uiso calc R 1 1
C C5 0.3906(3) 0.3625(5) 0.2209(4) 0.0832(14) Uani d . 1 1
H H5A 0.4169 0.2726 0.2661 0.125 Uiso calc R 1 1
H H5B 0.3382 0.3815 0.2399 0.125 Uiso calc R 1 1
H H5C 0.4247 0.4558 0.2406 0.125 Uiso calc R 1 1
C C6 0.4590(2) 0.2862(5) 0.0683(4) 0.0691(10) Uani d . 1 1
H H6A 0.4948 0.3776 0.0825 0.104 Uiso calc R 1 1
H H6B 0.4514 0.2533 -0.0137 0.104 Uiso calc R 1 1
H H6C 0.4831 0.2000 0.1199 0.104 Uiso calc R 1 1
C C7 0.12779(18) -0.0466(4) -0.0076(3) 0.0492(7) Uani d . 1 1
H H7 0.1232 -0.0043 0.0656 0.059 Uiso calc R 1 1
C C8 0.0662(2) -0.1472(4) -0.0689(4) 0.0658(10) Uani d . 1 1
H H8 0.0208 -0.1718 -0.0378 0.079 Uiso calc R 1 1
C C9 0.0738(2) -0.2090(4) -0.1757(4) 0.0658(10) Uani d . 1 1
C C10 0.1397(3) -0.1777(4) -0.2232(3) 0.0675(11) Uani d . 1 1
H H10 0.1438 -0.2216 -0.2961 0.081 Uiso calc R 1 1
C C11 0.2004(2) -0.0786(4) -0.1598(3) 0.0557(8) Uani d . 1 1
H H11 0.2465 -0.0585 -0.1904 0.067 Uiso calc R 1 1
C C12 0.19541(17) -0.0076(3) -0.0519(2) 0.0389(6) Uani d . 1 1
C C13 0.34552(19) -0.0443(4) 0.1069(3) 0.056 Uani d . 1 1
F F1 0.30400(16) -0.1597(3) 0.1466(3) 0.0905(8) Uani d . 1 1
F F2 0.40331(16) -0.0049(3) 0.2069(3) 0.1081(10) Uani d . 1 1
F F3 0.3877(2) -0.1208(3) 0.0386(3) 0.1207(12) Uani d . 1 1
F F4 0.01374(16) -0.3096(3) -0.2362(3) 0.1088(10) Uani d . 1 1
N N1 0.21161(16) 0.3549(3) -0.0509(2) 0.0455(6) Uani d . 1 1
N N2 0.37856(16) 0.3287(3) 0.0931(2) 0.0483(6) Uani d . 1 1
Pd Pd1 0.282550(12) 0.14760(2) 0.027333(17) 0.03517(11) Uani d . 1 1

loop_
_atom_site_aniso_label
_atom_site_aniso_U_11
_atom_site_aniso_U_22
_atom_site_aniso_U_33
_atom_site_aniso_U_12
_atom_site_aniso_U_13
_atom_site_aniso_U_23
C1 0.092(3) 0.062(2) 0.0461(18) 0.0159(19) 0.0097(18) 0.0128(15)
C2 0.070(2) 0.062(2) 0.082(3) 0.0226(18) 0.027(2) 0.0115(19)
C3 0.080(3) 0.0372(19) 0.101(3) -0.0030(18) -0.006(2) 0.0041(19)
C4 0.071(3) 0.045(2) 0.132(4) -0.0135(18) 0.019(2) 0.009(2)
C5 0.076(3) 0.109(4) 0.067(2) -0.034(2) 0.022(2) -0.039(2)
C6 0.0481(19) 0.087(3) 0.075(2) -0.0154(19) 0.0203(17) -0.011(2)
C7 0.0449(16) 0.0494(18) 0.0536(17) -0.0037(14) 0.0119(13) -0.0032(14)
C8 0.0386(17) 0.060(2) 0.097(3) -0.0064(15) 0.0099(18) 0.0007(19)
C9 0.056(2) 0.0447(19) 0.079(2) -0.0073(16) -0.0217(19) -0.0024(18)
C10 0.099(3) 0.0480(19) 0.0467(18) -0.0103(19) -0.0019(19) -0.0066(15)
C11 0.074(2) 0.0457(18) 0.0504(17) -0.0156(16) 0.0212(16) -0.0048(15)
C12 0.0413(14) 0.0342(14) 0.0388(13) -0.0015(11) 0.0038(11) 0.0021(11)
C13 0.044 0.049 0.072 -0.003 0.008 -0.006
F1 0.0801(16) 0.0650(15) 0.118(2) 0.0029(11) 0.0049(14) 0.0432(13)
F2 0.0912(18) 0.0810(17) 0.119(2) 0.0006(14) -0.0460(16) 0.0218(15)
F3 0.129(2) 0.098(2) 0.154(3) 0.0678(19) 0.071(2) 0.0274(19)
F4 0.0831(17) 0.0773(16) 0.135(2) -0.0264(14) -0.0406(16) -0.0194(16)
N1 0.0537(15) 0.0382(14) 0.0420(13) 0.0000(10) 0.0050(11) 0.0040(10)
N2 0.0434(13) 0.0466(14) 0.0544(15) -0.0089(11) 0.0100(11) -0.0056(12)
Pd1 0.03454(14) 0.03201(14) 0.03823(14) -0.00229(8) 0.00669(9) -0.00038(8)

loop_
_atom_type_symbol
_atom_type_description
_atom_type_scat_dispersion_real
_atom_type_scat_dispersion_imag
_atom_type_scat_source
C C 0.0033 0.0016 'International Tables Vol C Tables 4.2.6.8 and 6.1.1.4'
H H 0.0000 0.0000 'International Tables Vol C Tables 4.2.6.8 and 6.1.1.4'
N N 0.0061 0.0033 'International Tables Vol C Tables 4.2.6.8 and 6.1.1.4'
O O 0.0106 0.0060 'International Tables Vol C Tables 4.2.6.8 and 6.1.1.4'
F F 0.0171 0.0103 'International Tables Vol C Tables 4.2.6.8 and 6.1.1.4'
Pd Pd -0.9988 1.0072 'International Tables Vol C Tables 4.2.6.8 and 6.1.1.4'

loop_
_geom_angle_atom_site_label_1
_geom_angle_atom_site_label_2
_geom_angle_atom_site_label_3
_geom_angle
N1 C1 H1A 109.5
N1 C1 H1B 109.5
H1A C1 H1B 109.5
N1 C1 H1C 109.5
H1A C1 H1C 109.5
H1B C1 H1C 109.5
N1 C2 H2A 109.5
N1 C2 H2B 109.5
H2A C2 H2B 109.5
N1 C2 H2C 109.5
H2A C2 H2C 109.5
H2B C2 H2C 109.5
C4 C3 N1 112.4(3)
C4 C3 H3A 109.1
N1 C3 H3A 109.1
C4 C3 H3B 109.1
N1 C3 H3B 109.1
H3A C3 H3B 107.8
C3 C4 N2 113.9(3)
C3 C4 H4A 108.8
N2 C4 H4A 108.8
C3 C4 H4B 108.8
N2 C4 H4B 108.8
H4A C4 H4B 107.7
N2 C5 H5A 109.5
N2 C5 H5B 109.5
H5A C5 H5B 109.5
N2 C5 H5C 109.5
H5A C5 H5C 109.5
H5B C5 H5C 109.5
N2 C6 H6A 109.5
N2 C6 H6B 109.5
H6A C6 H6B 109.5
N2 C6 H6C 109.5
H6A C6 H6C 109.5
H6B C6 H6C 109.5
C12 C7 C8 122.0(3)
C12 C7 H7 119.0
C8 C7 H7 119.0
C9 C8 C7 118.5(4)
C9 C8 H8 120.8
C7 C8 H8 120.8
C10 C9 C8 122.4(3)
C10 C9 F4 118.7(4)
C8 C9 F4 118.9(4)
C9 C10 C11 117.9(3)
C9 C10 H10 121.1
C11 C10 H10 121.1
C10 C11 C12 122.7(3)
C10 C11 H11 118.7
C12 C11 H11 118.7
C7 C12 C11 116.5(3)
C7 C12 Pd1 123.8(2)
C11 C12 Pd1 119.7(2)
F1 C13 F3 103.9(3)
F1 C13 F2 102.2(3)
F3 C13 F2 104.2(3)
F1 C13 Pd1 118.3(2)
F3 C13 Pd1 113.9(3)
F2 C13 Pd1 112.8(2)
C1 N1 C3 111.6(3)
C1 N1 C2 106.8(3)
C3 N1 C2 107.2(3)
C1 N1 Pd1 112.3(2)
C3 N1 Pd1 106.2(2)
C2 N1 Pd1 112.7(2)
C5 N2 C6 108.4(3)
C5 N2 C4 112.3(3)
C6 N2 C4 106.8(3)
C5 N2 Pd1 113.6(2)
C6 N2 Pd1 112.9(2)
C4 N2 Pd1 102.7(2)
C12 Pd1 C13 86.65(12)
C12 Pd1 N1 93.25(10)
C13 Pd1 N1 177.08(12)
C12 Pd1 N2 173.23(10)
C13 Pd1 N2 97.25(12)
N1 Pd1 N2 83.14(10)

loop_
_geom_bond_atom_site_label_1
_geom_bond_atom_site_label_2
_geom_bond_distance
_geom_bond_publ_flag
C1 N1 1.471(4) ?
C1 H1A 0.9600 ?
C1 H1B 0.9600 ?
C1 H1C 0.9600 ?
C2 N1 1.483(5) ?
C2 H2A 0.9600 ?
C2 H2B 0.9600 ?
C2 H2C 0.9600 ?
C3 C4 1.446(6) ?
C3 N1 1.475(4) ?
C3 H3A 0.9700 ?
C3 H3B 0.9700 ?
C4 N2 1.492(5) ?
C4 H4A 0.9700 ?
C4 H4B 0.9700 ?
C5 N2 1.462(5) ?
C5 H5A 0.9600 ?
C5 H5B 0.9600 ?
C5 H5C 0.9600 ?
C6 N2 1.475(4) ?
C6 H6A 0.9600 ?
C6 H6B 0.9600 ?
C6 H6C 0.9600 ?
C7 C12 1.375(4) ?
C7 C8 1.388(5) ?
C7 H7 0.9300 ?
C8 C9 1.361(6) ?
C8 H8 0.9300 ?
C9 C10 1.357(6) ?
C9 F4 1.369(4) ?
C10 C11 1.379(5) ?
C10 H10 0.9300 ?
C11 C12 1.392(4) ?
C11 H11 0.9300 ?
Pd1 C12 2.004(3) yes
C13 F1 1.325(4) ?
C13 F3 1.329(4) ?
C13 F2 1.361(4) ?
Pd1 C13 2.017(3) yes
Pd1 N1 2.172(2) yes
Pd1 N2 2.206(2) yes

loop_
_geom_torsion_atom_site_label_1
_geom_torsion_atom_site_label_2
_geom_torsion_atom_site_label_3
_geom_torsion_atom_site_label_4
_geom_torsion
N1 C3 C4 N2 -55.4(5)
C12 C7 C8 C9 0.3(5)
C7 C8 C9 C10 1.0(6)
C7 C8 C9 F4 179.4(3)
C8 C9 C10 C11 -0.3(6)
F4 C9 C10 C11 -178.7(3)
C9 C10 C11 C12 -1.6(5)
C8 C7 C12 C11 -2.1(5)
C8 C7 C12 Pd1 176.0(2)
C10 C11 C12 C7 2.8(5)
C10 C11 C12 Pd1 -175.4(3)
C4 C3 N1 C1 -87.2(4)
C4 C3 N1 C2 156.3(4)
C4 C3 N1 Pd1 35.5(4)
C3 C4 N2 C5 -80.8(4)
C3 C4 N2 C6 160.5(4)
C3 C4 N2 Pd1 41.5(4)
C7 C12 Pd1 C13 94.4(3)
C11 C12 Pd1 C13 -87.6(3)
C7 C12 Pd1 N1 -82.7(3)
C11 C12 Pd1 N1 95.3(2)
F1 C13 Pd1 C12 -40.6(3)
F3 C13 Pd1 C12 81.9(3)
F2 C13 Pd1 C12 -159.6(3)
F1 C13 Pd1 N2 145.0(3)
F3 C13 Pd1 N2 -92.6(3)
F2 C13 Pd1 N2 25.9(3)
C1 N1 Pd1 C12 -61.5(2)
C3 N1 Pd1 C12 176.3(2)
C2 N1 Pd1 C12 59.1(2)
C1 N1 Pd1 N2 112.8(2)
C3 N1 Pd1 N2 -9.5(2)
C2 N1 Pd1 N2 -126.6(2)
C5 N2 Pd1 C13 -71.4(3)
C6 N2 Pd1 C13 52.6(3)
C4 N2 Pd1 C13 167.1(3)
C5 N2 Pd1 N1 105.7(3)
C6 N2 Pd1 N1 -130.4(2)
C4 N2 Pd1 N1 -15.8(2)
